data_2235981
loop_
_publ_author_name
'Najib, Muhd. Hidayat bin'
'Tan, Ai Ling'
'Young, David J.'
'Ng, Seik Weng'
'Tiekink, Edward R. T.'

_publ_section_title
;
 3,5-Diphenyl-1-(quinolin-2-yl)-4,5-dihydro-1<i>H</i>-pyrazol-5-ol
;
_journal_coeditor_code SJ5251
_journal_issue 8
_journal_name_full 'Acta Crystallographica Section E'
_journal_page_first o2310
_journal_page_last o2311
_journal_paper_doi 10.1107/S1600536812029340
_journal_volume 68
_journal_year 2012
_chemical_formula_iupac 'C24 H19 N3 O'
_chemical_formula_moiety 'C24 H19 N3 O'
_chemical_formula_sum 'C24 H19 N3 O'
_chemical_formula_weight 365.42
_chemical_name_systematic
;
3,5-Diphenyl-1-(quinolin-2-yl)-4,5-dihydro-1<i>H</i>-pyrazol-5-ol
;
_space_group_IT_number 15
_symmetry_cell_setting monoclinic
_symmetry_space_group_name_Hall '-C 2yc'
_symmetry_space_group_name_H-M 'C 1 2/c 1'
_atom_sites_solution_hydrogens geom
_atom_sites_solution_primary direct
_atom_sites_solution_secondary difmap
_audit_creation_method SHELXL-97
_cell_angle_alpha 90.00
_cell_angle_beta 113.718(9)
_cell_angle_gamma 90.00
_cell_formula_units_Z 8
_cell_length_a 30.505(2)
_cell_length_b 7.8881(4)
_cell_length_c 16.5191(12)
_cell_measurement_reflns_used 4159
_cell_measurement_temperature 100(2)
_cell_measurement_theta_max 27.5020
_cell_measurement_theta_min 2.3449
_cell_volume 3639.2(5)
_computing_cell_refinement 'CrysAlis PRO (Agilent, 2012)'
_computing_data_collection 'CrysAlis PRO (Agilent, 2012)'
_computing_data_reduction 'CrysAlis PRO (Agilent, 2012)'
_computing_molecular_graphics
;
ORTEP-3 for Windows (Farrugia, 1997) and DIAMOND (Brandenburg,
2006)
;
_computing_publication_material 'publCIF (Westrip, 2010)'
_computing_structure_refinement 'SHELXL97 (Sheldrick, 2008)'
_computing_structure_solution 'SHELXS97 (Sheldrick, 2008)'
_diffrn_ambient_temperature 100(2)
_diffrn_detector_area_resol_mean 10.4041
_diffrn_measured_fraction_theta_full 0.999
_diffrn_measured_fraction_theta_max 0.999
_diffrn_measurement_device_type 'Agilent SuperNova Dual diffractometer with an Atlas detector'
_diffrn_measurement_method '\w scan'
_diffrn_radiation_monochromator Mirror
_diffrn_radiation_source 'fine-focus sealed tube'
_diffrn_radiation_type MoK\a
_diffrn_radiation_wavelength 0.71073
_diffrn_reflns_av_R_equivalents 0.0326
_diffrn_reflns_av_sigmaI/netI 0.0394
_diffrn_reflns_limit_h_max 39
_diffrn_reflns_limit_h_min -30
_diffrn_reflns_limit_k_max 10
_diffrn_reflns_limit_k_min -9
_diffrn_reflns_limit_l_max 14
_diffrn_reflns_limit_l_min -21
_diffrn_reflns_number 12177
_diffrn_reflns_theta_full 27.56
_diffrn_reflns_theta_max 27.56
_diffrn_reflns_theta_min 2.49
_diffrn_standards_decay_% 0
_diffrn_standards_interval_count 0
_diffrn_standards_interval_time 0
_diffrn_standards_number 0
_exptl_absorpt_coefficient_mu 0.083
_exptl_absorpt_correction_T_max 1.0000
_exptl_absorpt_correction_T_min 0.78384
_exptl_absorpt_correction_type multi-scan
_exptl_absorpt_process_details '(CrysAlis PRO; Agilent, 2012)'
_exptl_crystal_colour yellow
_exptl_crystal_density_diffrn 1.334
_exptl_crystal_density_method 'not measured'
_exptl_crystal_description block
_exptl_crystal_F_000 1536
_exptl_crystal_size_max 0.35
_exptl_crystal_size_mid 0.30
_exptl_crystal_size_min 0.25
_refine_diff_density_max 0.302
_refine_diff_density_min -0.316
_refine_ls_extinction_method none
_refine_ls_goodness_of_fit_ref 1.066
_refine_ls_hydrogen_treatment mixed
_refine_ls_matrix_type full
_refine_ls_number_parameters 257
_refine_ls_number_reflns 4209
_refine_ls_number_restraints 1
_refine_ls_restrained_S_all 1.067
_refine_ls_R_factor_all 0.0608
_refine_ls_R_factor_gt 0.0483
_refine_ls_shift/su_max 0.000
_refine_ls_shift/su_mean 0.000
_refine_ls_structure_factor_coef Fsqd
_refine_ls_weighting_details 'calc w=1/[\s^2^(Fo^2^)+(0.0534P)^2^+3.4025P] where P=(Fo^2^+2Fc^2^)/3'
_refine_ls_weighting_scheme calc
_refine_ls_wR_factor_gt 0.1213
_refine_ls_wR_factor_ref 0.1300
_reflns_number_gt 3419
_reflns_number_total 4209
_reflns_threshold_expression I>2\s(I)
_cod_data_source_file sj5251.cif
_cod_data_source_block I
_cod_original_cell_volume 3639.1(4)
_cod_original_sg_symbol_H-M 'C 2/c'
_cod_database_code 2235981
_cod_database_fobs_code 2235981

loop_
_symmetry_equiv_pos_as_xyz
'x, y, z'
'-x, y, -z+1/2'
'x+1/2, y+1/2, z'
'-x+1/2, y+1/2, -z+1/2'
'-x, -y, -z'
'x, -y, z-1/2'
'-x+1/2, -y+1/2, -z'
'x+1/2, -y+1/2, z-1/2'

loop_
_atom_site_type_symbol
_atom_site_label
_atom_site_fract_x
_atom_site_fract_y
_atom_site_fract_z
_atom_site_U_iso_or_equiv
_atom_site_adp_type
_atom_site_calc_flag
_atom_site_refinement_flags
_atom_site_occupancy
_atom_site_symmetry_multiplicity
O O1 0.43944(4) 0.27304(15) 0.51758(8) 0.0265(3) Uani d D 1 1
H H1o 0.4449(11) 0.250(4) 0.5723(9) 0.087(11) Uiso d D 1 1
N N1 0.40135(5) 0.26810(16) 0.64704(9) 0.0201(3) Uani d . 1 1
N N2 0.36017(5) 0.33420(17) 0.50098(9) 0.0208(3) Uani d . 1 1
N N3 0.32336(5) 0.29868(16) 0.42006(9) 0.0210(3) Uani d . 1 1
C C1 0.40233(6) 0.20442(18) 0.72467(10) 0.0187(3) Uani d . 1 1
C C2 0.44529(6) 0.2169(2) 0.80119(11) 0.0225(3) Uani d . 1 1
H H2 0.4724 0.2708 0.7980 0.027 Uiso calc R 1 1
C C3 0.44810(6) 0.1519(2) 0.88010(11) 0.0241(4) Uani d . 1 1
H H3 0.4772 0.1607 0.9311 0.029 Uiso calc R 1 1
C C4 0.40834(6) 0.0723(2) 0.88630(11) 0.0246(4) Uani d . 1 1
H H4 0.4107 0.0275 0.9413 0.030 Uiso calc R 1 1
C C5 0.36626(6) 0.05912(19) 0.81328(11) 0.0232(3) Uani d . 1 1
H H5 0.3395 0.0054 0.8179 0.028 Uiso calc R 1 1
C C6 0.36217(6) 0.12429(18) 0.73125(10) 0.0195(3) Uani d . 1 1
C C7 0.31958(6) 0.1126(2) 0.65227(11) 0.0218(3) Uani d . 1 1
H H7 0.2921 0.0580 0.6534 0.026 Uiso calc R 1 1
C C8 0.31823(6) 0.17893(19) 0.57593(11) 0.0213(3) Uani d . 1 1
H H8 0.2899 0.1730 0.5232 0.026 Uiso calc R 1 1
C C9 0.36047(6) 0.25830(19) 0.57660(10) 0.0193(3) Uani d . 1 1
C C10 0.40389(6) 0.3997(2) 0.49355(11) 0.0215(3) Uani d . 1 1
C C11 0.38509(6) 0.4283(2) 0.39280(10) 0.0234(4) Uani d . 1 1
H H11A 0.3836 0.5507 0.3786 0.028 Uiso calc R 1 1
H H11B 0.4056 0.3703 0.3677 0.028 Uiso calc R 1 1
C C12 0.33582(5) 0.35170(19) 0.35852(10) 0.0196(3) Uani d . 1 1
C C13 0.42182(5) 0.56032(19) 0.54739(10) 0.0185(3) Uani d . 1 1
C C14 0.47014(6) 0.6033(2) 0.57873(11) 0.0228(3) Uani d . 1 1
H H14 0.4921 0.5291 0.5690 0.027 Uiso calc R 1 1
C C15 0.48632(6) 0.7545(2) 0.62411(12) 0.0275(4) Uani d . 1 1
H H15 0.5192 0.7839 0.6449 0.033 Uiso calc R 1 1
C C16 0.45464(6) 0.8621(2) 0.63909(11) 0.0273(4) Uani d . 1 1
H H16 0.4658 0.9649 0.6706 0.033 Uiso calc R 1 1
C C17 0.40668(6) 0.8200(2) 0.60811(12) 0.0283(4) Uani d . 1 1
H H17 0.3848 0.8937 0.6184 0.034 Uiso calc R 1 1
C C18 0.39055(6) 0.6704(2) 0.56208(11) 0.0245(4) Uani d . 1 1
H H18 0.3575 0.6429 0.5402 0.029 Uiso calc R 1 1
C C19 0.30291(5) 0.33954(19) 0.26559(10) 0.0194(3) Uani d . 1 1
C C20 0.25909(6) 0.2537(2) 0.24096(11) 0.0213(3) Uani d . 1 1
H H20 0.2515 0.1979 0.2846 0.026 Uiso calc R 1 1
C C21 0.22711(6) 0.2503(2) 0.15352(11) 0.0233(3) Uani d . 1 1
H H21 0.1975 0.1919 0.1372 0.028 Uiso calc R 1 1
C C22 0.23785(6) 0.3313(2) 0.08928(11) 0.0240(3) Uani d . 1 1
H H22 0.2154 0.3305 0.0294 0.029 Uiso calc R 1 1
C C23 0.28120(6) 0.4133(2) 0.11249(11) 0.0238(4) Uani d . 1 1
H H23 0.2887 0.4674 0.0682 0.029 Uiso calc R 1 1
C C24 0.31400(6) 0.4175(2) 0.20006(11) 0.0223(3) Uani d . 1 1
H H24 0.3439 0.4731 0.2154 0.027 Uiso calc R 1 1

loop_
_atom_site_aniso_label
_atom_site_aniso_U_11
_atom_site_aniso_U_22
_atom_site_aniso_U_33
_atom_site_aniso_U_12
_atom_site_aniso_U_13
_atom_site_aniso_U_23
O1 0.0252(6) 0.0256(6) 0.0271(7) 0.0021(5) 0.0087(5) -0.0023(5)
N1 0.0211(7) 0.0193(6) 0.0190(7) -0.0010(5) 0.0071(5) -0.0013(5)
N2 0.0180(6) 0.0245(7) 0.0171(6) -0.0051(5) 0.0042(5) -0.0010(5)
N3 0.0198(7) 0.0213(7) 0.0175(7) -0.0006(5) 0.0031(5) -0.0006(5)
C1 0.0216(8) 0.0162(7) 0.0194(8) 0.0011(6) 0.0094(6) -0.0018(6)
C2 0.0209(8) 0.0239(8) 0.0231(8) -0.0005(6) 0.0094(6) -0.0018(6)
C3 0.0253(8) 0.0263(8) 0.0188(8) 0.0043(6) 0.0068(6) -0.0015(6)
C4 0.0344(9) 0.0197(8) 0.0218(8) 0.0042(6) 0.0134(7) 0.0031(6)
C5 0.0286(8) 0.0165(7) 0.0272(8) -0.0003(6) 0.0140(7) 0.0001(6)
C6 0.0229(8) 0.0140(7) 0.0232(8) 0.0012(6) 0.0108(6) -0.0015(6)
C7 0.0221(8) 0.0187(7) 0.0273(8) -0.0026(6) 0.0128(7) -0.0016(6)
C8 0.0189(7) 0.0198(7) 0.0233(8) -0.0015(6) 0.0066(6) -0.0020(6)
C9 0.0214(8) 0.0170(7) 0.0194(8) 0.0003(6) 0.0083(6) -0.0009(6)
C10 0.0210(8) 0.0222(8) 0.0217(8) -0.0031(6) 0.0088(6) -0.0024(6)
C11 0.0227(8) 0.0258(8) 0.0197(8) -0.0047(6) 0.0065(6) -0.0027(6)
C12 0.0205(8) 0.0173(7) 0.0202(8) 0.0012(6) 0.0074(6) -0.0004(6)
C13 0.0210(7) 0.0196(7) 0.0146(7) -0.0023(6) 0.0067(6) 0.0003(6)
C14 0.0199(8) 0.0245(8) 0.0239(8) -0.0003(6) 0.0085(6) -0.0036(6)
C15 0.0212(8) 0.0278(9) 0.0292(9) -0.0051(7) 0.0057(7) -0.0041(7)
C16 0.0335(9) 0.0216(8) 0.0233(8) -0.0019(7) 0.0077(7) -0.0040(6)
C17 0.0310(9) 0.0256(9) 0.0308(9) 0.0052(7) 0.0150(7) -0.0023(7)
C18 0.0200(8) 0.0264(8) 0.0273(9) 0.0005(6) 0.0096(7) 0.0010(7)
C19 0.0193(7) 0.0180(7) 0.0186(7) 0.0039(6) 0.0051(6) -0.0017(6)
C20 0.0214(8) 0.0220(8) 0.0202(8) 0.0001(6) 0.0081(6) -0.0006(6)
C21 0.0182(8) 0.0256(8) 0.0245(8) -0.0021(6) 0.0069(6) -0.0015(6)
C22 0.0229(8) 0.0256(8) 0.0198(8) 0.0010(6) 0.0048(6) -0.0010(6)
C23 0.0260(8) 0.0249(8) 0.0207(8) -0.0015(6) 0.0097(7) 0.0012(6)
C24 0.0201(8) 0.0218(8) 0.0246(8) -0.0019(6) 0.0086(6) -0.0020(6)

loop_
_atom_type_symbol
_atom_type_description
_atom_type_scat_dispersion_real
_atom_type_scat_dispersion_imag
_atom_type_scat_source
C C 0.0033 0.0000 'International Tables Vol C Tables 4.2.6.8 and 6.1.1.4'
H H 0.0000 0.0000 'International Tables Vol C Tables 4.2.6.8 and 6.1.1.4'
N N 0.0061 0.0000 'International Tables Vol C Tables 4.2.6.8 and 6.1.1.4'
O O 0.0106 0.0000 'International Tables Vol C Tables 4.2.6.8 and 6.1.1.4'

loop_
_geom_angle_atom_site_label_1
_geom_angle_atom_site_label_2
_geom_angle_atom_site_label_3
_geom_angle
C10 O1 H1o 104(2)
C9 N1 C1 117.48(13)
C9 N2 N3 119.53(12)
C9 N2 C10 123.18(12)
N3 N2 C10 113.46(12)
C12 N3 N2 108.27(13)
N1 C1 C2 118.47(14)
N1 C1 C6 122.77(14)
C2 C1 C6 118.76(14)
C3 C2 C1 120.37(15)
C3 C2 H2 119.8
C1 C2 H2 119.8
C2 C3 C4 120.71(15)
C2 C3 H3 119.6
C4 C3 H3 119.6
C5 C4 C3 120.08(15)
C5 C4 H4 120.0
C3 C4 H4 120.0
C4 C5 C6 120.68(16)
C4 C5 H5 119.7
C6 C5 H5 119.7
C5 C6 C1 119.40(14)
C5 C6 C7 123.54(15)
C1 C6 C7 117.06(14)
C8 C7 C6 120.24(15)
C8 C7 H7 119.9
C6 C7 H7 119.9
C7 C8 C9 118.28(14)
C7 C8 H8 120.9
C9 C8 H8 120.9
N1 C9 N2 115.56(14)
N1 C9 C8 124.12(14)
N2 C9 C8 120.31(14)
O1 C10 N2 110.25(13)
O1 C10 C13 111.82(12)
N2 C10 C13 111.52(13)
O1 C10 C11 108.52(13)
N2 C10 C11 100.60(12)
C13 C10 C11 113.56(13)
C12 C11 C10 103.23(13)
C12 C11 H11A 111.1
C10 C11 H11A 111.1
C12 C11 H11B 111.1
C10 C11 H11B 111.1
H11A C11 H11B 109.1
N3 C12 C19 120.74(14)
N3 C12 C11 113.60(14)
C19 C12 C11 125.63(14)
C18 C13 C14 118.91(14)
C18 C13 C10 121.07(14)
C14 C13 C10 119.93(14)
C15 C14 C13 120.18(15)
C15 C14 H14 119.9
C13 C14 H14 119.9
C16 C15 C14 120.13(16)
C16 C15 H15 119.9
C14 C15 H15 119.9
C15 C16 C17 119.90(16)
C15 C16 H16 120.1
C17 C16 H16 120.1
C16 C17 C18 119.89(16)
C16 C17 H17 120.1
C18 C17 H17 120.1
C13 C18 C17 120.99(15)
C13 C18 H18 119.5
C17 C18 H18 119.5
C24 C19 C20 119.05(14)
C24 C19 C12 120.41(14)
C20 C19 C12 120.51(15)
C21 C20 C19 120.14(15)
C21 C20 H20 119.9
C19 C20 H20 119.9
C20 C21 C22 120.45(15)
C20 C21 H21 119.8
C22 C21 H21 119.8
C23 C22 C21 119.90(15)
C23 C22 H22 120.1
C21 C22 H22 120.1
C22 C23 C24 120.55(16)
C22 C23 H23 119.7
C24 C23 H23 119.7
C23 C24 C19 119.88(15)
C23 C24 H24 120.1
C19 C24 H24 120.1

loop_
_geom_bond_atom_site_label_1
_geom_bond_atom_site_label_2
_geom_bond_distance
O1 C10 1.409(2)
O1 H1o 0.871(10)
N1 C9 1.3220(19)
N1 C1 1.366(2)
N2 C9 1.382(2)
N2 N3 1.3850(17)
N2 C10 1.481(2)
N3 C12 1.290(2)
C1 C2 1.411(2)
C1 C6 1.421(2)
C2 C3 1.371(2)
C2 H2 0.9500
C3 C4 1.405(2)
C3 H3 0.9500
C4 C5 1.367(2)
C4 H4 0.9500
C5 C6 1.407(2)
C5 H5 0.9500
C6 C7 1.426(2)
C7 C8 1.350(2)
C7 H7 0.9500
C8 C9 1.429(2)
C8 H8 0.9500
C10 C13 1.518(2)
C10 C11 1.543(2)
C11 C12 1.503(2)
C11 H11A 0.9900
C11 H11B 0.9900
C12 C19 1.461(2)
C13 C18 1.382(2)
C13 C14 1.393(2)
C14 C15 1.389(2)
C14 H14 0.9500
C15 C16 1.381(2)
C15 H15 0.9500
C16 C17 1.382(2)
C16 H16 0.9500
C17 C18 1.383(2)
C17 H17 0.9500
C18 H18 0.9500
C19 C24 1.400(2)
C19 C20 1.405(2)
C20 C21 1.380(2)
C20 H20 0.9500
C21 C22 1.386(2)
C21 H21 0.9500
C22 C23 1.381(2)
C22 H22 0.9500
C23 C24 1.389(2)
C23 H23 0.9500
C24 H24 0.9500

loop_
_geom_hbond_atom_site_label_D
_geom_hbond_atom_site_label_H
_geom_hbond_atom_site_label_A
_geom_hbond_site_symmetry_A
_geom_hbond_distance_DH
_geom_hbond_distance_HA
_geom_hbond_distance_DA
_geom_hbond_angle_DHA
O1 H1o N1 . 0.871(10) 2.15(2) 2.8149(19) 133(3)
C3 H3 O1 2_656 0.95 2.50 3.298(2) 142
C11 H11A Cg1 4_564 0.99 2.92 3.8528(18) 157
C17 H17 Cg2 1_565 0.95 2.58 3.4426(18) 151
C24 H24 Cg2 4_564 0.95 2.97 3.6239(18) 127

loop_
_geom_torsion_atom_site_label_1
_geom_torsion_atom_site_label_2
_geom_torsion_atom_site_label_3
_geom_torsion_atom_site_label_4
_geom_torsion
C9 N2 N3 C12 -165.92(14)
C10 N2 N3 C12 -7.26(17)
C9 N1 C1 C2 -178.59(14)
C9 N1 C1 C6 2.3(2)
N1 C1 C2 C3 -178.78(14)
C6 C1 C2 C3 0.4(2)
C1 C2 C3 C4 -0.2(2)
C2 C3 C4 C5 -0.1(2)
C3 C4 C5 C6 0.2(2)
C4 C5 C6 C1 0.0(2)
C4 C5 C6 C7 179.05(15)
N1 C1 C6 C5 178.84(14)
C2 C1 C6 C5 -0.3(2)
N1 C1 C6 C7 -0.3(2)
C2 C1 C6 C7 -179.38(14)
C5 C6 C7 C8 179.68(15)
C1 C6 C7 C8 -1.3(2)
C6 C7 C8 C9 0.7(2)
C1 N1 C9 N2 175.86(13)
C1 N1 C9 C8 -2.9(2)
N3 N2 C9 N1 165.54(13)
C10 N2 C9 N1 9.0(2)
N3 N2 C9 C8 -15.6(2)
C10 N2 C9 C8 -172.13(14)
C7 C8 C9 N1 1.5(2)
C7 C8 C9 N2 -177.26(14)
C9 N2 C10 O1 52.69(19)
N3 N2 C10 O1 -105.08(14)
C9 N2 C10 C13 -72.15(18)
N3 N2 C10 C13 130.07(13)
C9 N2 C10 C11 167.12(14)
N3 N2 C10 C11 9.34(16)
O1 C10 C11 C12 108.17(14)
N2 C10 C11 C12 -7.55(15)
C13 C10 C11 C12 -126.82(14)
N2 N3 C12 C19 -176.76(13)
N2 N3 C12 C11 1.48(18)
C10 C11 C12 N3 4.29(18)
C10 C11 C12 C19 -177.58(14)
O1 C10 C13 C18 -153.52(15)
N2 C10 C13 C18 -29.6(2)
C11 C10 C13 C18 83.26(19)
O1 C10 C13 C14 30.0(2)
N2 C10 C13 C14 153.99(14)
C11 C10 C13 C14 -93.20(18)
C18 C13 C14 C15 0.1(2)
C10 C13 C14 C15 176.68(15)
C13 C14 C15 C16 0.6(3)
C14 C15 C16 C17 -0.6(3)
C15 C16 C17 C18 -0.1(3)
C14 C13 C18 C17 -0.9(2)
C10 C13 C18 C17 -177.38(15)
C16 C17 C18 C13 0.9(3)
N3 C12 C19 C24 171.36(14)
C11 C12 C19 C24 -6.6(2)
N3 C12 C19 C20 -6.8(2)
C11 C12 C19 C20 175.19(15)
C24 C19 C20 C21 -1.5(2)
C12 C19 C20 C21 176.65(15)
C19 C20 C21 C22 0.0(2)
C20 C21 C22 C23 1.3(3)
C21 C22 C23 C24 -0.9(3)
C22 C23 C24 C19 -0.7(2)
C20 C19 C24 C23 1.9(2)
C12 C19 C24 C23 -176.29(14)
